data_9013138
loop_
_publ_author_name
'Miyamoto, Y.'

_publ_section_title
;Structure and phase transformation of rhombohedral selenium composed of Se6
 molecules Locality: synthetic
;
_journal_name_full 'Japanese Journal of Applied Physics'
_journal_page_first 1813
_journal_page_last 1819
_journal_paper_doi 10.1143/JJAP.19.1813
_journal_volume 19
_journal_year 1980
_chemical_compound_source Synthetic
_chemical_formula_sum 'Se6'
_chemical_name_common Selenium
_chemical_name_mineral Selenium
_space_group_IT_number 148
_symmetry_space_group_name_Hall '-R 3'
_symmetry_space_group_name_H-M 'R -3 :H'
_cell_angle_alpha 90
_cell_angle_beta 90
_cell_angle_gamma 120
_cell_length_a 11.362
_cell_length_b 11.362
_cell_length_c 4.429
_cell_formula_units_Z 3
_cell_volume 495.160
_database_code_amcsd 0012739
_exptl_crystal_density_diffrn 4.766
_cod_depositor_comments
;

2024-05-14
Z value and formula fixed to values more according to usual
chemical conventions.                 miguel
;
_cod_original_formula_sum Se
_cod_original_sg_symbol_H-M 'R -3'
_cod_database_code 9013138

loop_
_space_group_symop_operation_xyz
x,y,z
2/3+x,1/3+y,1/3+z
1/3+x,2/3+y,2/3+z
y,-x+y,-z
2/3+y,1/3-x+y,1/3-z
1/3+y,2/3-x+y,2/3-z
-x+y,-x,z
2/3-x+y,1/3-x,1/3+z
1/3-x+y,2/3-x,2/3+z
-x,-y,-z
2/3-x,1/3-y,1/3-z
1/3-x,2/3-y,2/3-z
-y,x-y,z
2/3-y,1/3+x-y,1/3+z
1/3-y,2/3+x-y,2/3+z
x-y,x,-z
2/3+x-y,1/3+x,1/3-z
1/3+x-y,2/3+x,2/3-z

loop_
_atom_site_aniso_label
_atom_site_aniso_U_11
_atom_site_aniso_U_22
_atom_site_aniso_U_33
_atom_site_aniso_U_12
_atom_site_aniso_U_13
_atom_site_aniso_U_23
Se 0.02266 0.01982 0.02778 0.01040 -0.00289 -0.00322

loop_
_atom_site_label
_atom_site_fract_x
_atom_site_fract_y
_atom_site_fract_z
Se 0.16021 0.20227 0.12045

loop_
_cod_related_entry_id
_cod_related_entry_database
_cod_related_entry_code
1 ChemSpider 122876
2 AMCSD 0012739
